data_2001593
loop_
_publ_author_name
'Goud, B. S.'
'Pathaneni, S. S.'
'Desiraju, G. R.'

_publ_section_title
;
 Structure of 4-iodo-<i>trans</i>-cinnamic acid and a study of carboxyl
 group disorder
;
_journal_issue 6
_journal_name_full 'Acta Crystallographica Section C'
_journal_page_first 1107
_journal_page_last 1111
_journal_paper_doi 10.1107/S0108270192011168
_journal_volume 49
_journal_year 1993
_chemical_formula_sum 'C9 H7 I O2'
_chemical_formula_weight 274.05
_space_group_IT_number 14
_space_group_name_Hall '-P 2yn'
_space_group_name_H-M_alt 'P 1 21/n 1'
_symmetry_cell_setting monoclinic
_symmetry_space_group_name_H-M 'P 1 21/n 1'
_cell_angle_alpha 90
_cell_angle_beta 90.32
_cell_angle_gamma 90
_cell_formula_units_Z 4
_cell_length_a 4.118(2)
_cell_length_b 6.274(4)
_cell_length_c 34.672(2)
_cell_volume 895.8(7)
_diffrn_radiation_type Mo
_diffrn_radiation_wavelength 0.71069
_exptl_absorpt_coefficient_mu 3.490
_exptl_crystal_density_diffrn 2.03
_exptl_crystal_F_000 520
_cod_data_source_file gr1002.cif
_cod_data_source_block gr1002_structure_1_of_1
_cod_original_cell_volume 895.7(9)
_cod_original_sg_symbol_H-M 'P 21/n'
_cod_original_formula_sum 'C9 H7 I1 O2'
_cod_database_code 2001593

loop_
_space_group_symop_id
_space_group_symop_operation_xyz
1 x,y,z
2 -x+1/2,y+1/2,-z+1/2
3 -x,-y,-z
4 x+1/2,-y+1/2,z+1/2

loop_
_atom_site_label
_atom_site_fract_x
_atom_site_fract_y
_atom_site_fract_z
_atom_site_U_iso_or_equiv
I .12800(10) .04290(10) .21390(10) .0320(10)
C(1) -.378(2) .5160(10) .1188(2) .031(3)
C(2) -.281(2) .3070(10) .1079(2) .034(3)
C(3) -.127(2) .1770(10) .1343(2) .035(3)
C(4) -.079(2) .2500(10) .1724(2) .032(3)
C(5) -.180(2) .4510(10) .1837(2) .032(2)
C(6) -.331(2) .5810(10) .1562(2) .033(3)
C(7) -.543(2) .6610(10) .0920(2) .033(3)
C(8) -.610(2) .632(2) .0542(2) .041(3)
C(9) -.773(2) .793(2) .0306(2) .040(3)
O(1) -.861(2) .9680(10) .0474(2) .048(2)
O(2) -.828(2) .7600(10) -.0048(2) .056(3)
H(2) -.3262 .2563 .0823 ?
H(3) -.0491 .0384 .1269 ?
H(5) -.1461 .4991 .2096 ?
H(6) -.4060 .7198 .1637 ?
H(7) -.6135 .7945 .1025 ?
H(8) -.5476 .4991 .0424 ?

loop_
_geom_angle_atom_site_label_1
_geom_angle_atom_site_label_2
_geom_angle_atom_site_label_3
_geom_angle
C(2) C(1) C(6) 119.3(7)
C(6) C(1) C(7) 118.5(7)
C(2) C(3) C(4) 119.3(7)
I C(4) C(5) 119.2(5)
C(4) C(5) C(6) 118.3(7)
C(1) C(7) C(8) 128.5(8)
C(8) C(9) O(1) 117.7(7)
O(1) C(9) O(2) 121.8(8)
C(2) C(1) C(7) 122.2(7)
C(1) C(2) C(3) 119.9(7)
I C(4) C(3) 119.4(3)
C(3) C(4) C(5) 121.3(7)
C(1) C(6) C(5) 121.9(8)
C(7) C(8) C(9) 122.5(8)
C(8) C(9) O(2) 120.5(8)

loop_
_geom_bond_atom_site_label_1
_geom_bond_atom_site_label_2
_geom_bond_distance
I C(4) 2.115(8)
C(1) C(6) 1.370(10)
C(2) C(3) 1.380(10)
C(4) C(5) 1.380(10)
C(7) C(8) 1.350(10)
C(9) O(1) 1.300(10)
C(1) C(2) 1.420(10)
C(1) C(7) 1.470(10)
C(3) C(4) 1.410(10)
C(5) C(6) 1.400(10)
C(8) C(9) 1.460(10)
C(9) O(2) 1.260(10)
